data_4102944
loop_
_publ_author_name
'Zheng Huang'
'Jianrong (Steve) Zhou'
'John F. Hartwig'

_publ_section_title
;
 N-H Activation of Hydrazines by Iridium(I). Double N-H Activation To Form
 Iridium Aminonitrene Complexes
;
_journal_name_full 'Journal of the American Chemical Society'
_journal_page_first 11458
_journal_page_last 11460
_journal_paper_doi 10.1021/ja1053835
_journal_volume 132
_journal_year 2010
_chemical_formula_moiety 'C29 H53 Ir N2 P2'
_chemical_formula_sum 'C29 H53 Ir N2 P2'
_chemical_formula_weight 683.87
_chemical_name_systematic
; 
? 
;
_space_group_IT_number 61
_symmetry_cell_setting orthorhombic
_symmetry_space_group_name_Hall '-P 2ac 2ab'
_symmetry_space_group_name_H-M 'P b c a'
_atom_sites_solution_hydrogens geom
_atom_sites_solution_primary direct
_atom_sites_solution_secondary difmap
_audit_creation_method SHELXL-97
_audit_update_record
; 
2007-04-23   text and data added, srw 
;
_cell_angle_alpha 90.00
_cell_angle_beta 90.00
_cell_angle_gamma 90.00
_cell_formula_units_Z 8
_cell_length_a 17.5546(6)
_cell_length_b 16.5630(7)
_cell_length_c 21.3249(8)
_cell_measurement_reflns_used 1396
_cell_measurement_temperature 193(2)
_cell_measurement_theta_max 21.54
_cell_measurement_theta_min 2.23
_cell_volume 6200.4(4)
_computing_cell_refinement 'SAINT V6.22 (Bruker, 2001)'
_computing_data_collection 'APEX2 V1.0-27 (Bruker, 2004)'
_computing_data_reduction 'SAINT V6.22 (Bruker, 2001)'
_computing_molecular_graphics 'SHELXTL V6.12 (Bruker, 2001)'
_computing_publication_material 'XCIF (Bruker, 2001)'
_computing_structure_refinement 'SHELXTL V6.12 (Bruker, 2001)'
_computing_structure_solution 'SHELXTL V6.12 (Bruker, 2001)'
_diffrn_ambient_temperature 193(2)
_diffrn_measured_fraction_theta_full 0.993
_diffrn_measured_fraction_theta_max 0.993
_diffrn_measurement_device 'Bruker Kappa/ApexII CCD'
_diffrn_measurement_method 'profile data from \f and \w scans'
_diffrn_radiation_monochromator graphite
_diffrn_radiation_source 'fine-focus sealed tube'
_diffrn_radiation_type MoK\a
_diffrn_radiation_wavelength 0.71073
_diffrn_radiation_wavelength_id ga88rasx
_diffrn_reflns_av_R_equivalents 0.1475
_diffrn_reflns_av_sigmaI/netI 0.1477
_diffrn_reflns_limit_h_max 21
_diffrn_reflns_limit_h_min -19
_diffrn_reflns_limit_k_max 19
_diffrn_reflns_limit_k_min -20
_diffrn_reflns_limit_l_max 18
_diffrn_reflns_limit_l_min -25
_diffrn_reflns_number 31696
_diffrn_reflns_theta_full 25.69
_diffrn_reflns_theta_max 25.69
_diffrn_reflns_theta_min 1.91
_exptl_absorpt_coefficient_mu 4.429
_exptl_absorpt_correction_T_max 0.9159
_exptl_absorpt_correction_T_min 0.4733
_exptl_absorpt_correction_type integration
_exptl_absorpt_process_details 'SHELXTL/XPREP (Bruker, 2001)'
_exptl_crystal_colour brown
_exptl_crystal_density_diffrn 1.465
_exptl_crystal_density_method 'not measured'
_exptl_crystal_description needle
_exptl_crystal_F_000 2784
_exptl_crystal_id ga88rasx
_exptl_crystal_preparation
; 
The data crystal was mounted using oil (Parantone-N, Exxon) to a 
0.3 mm cryo-loop (Hampton Research) with the (-1 5 -4) scattering 
planes roughly normal to the spindle axis. 
;
_exptl_crystal_size_max 0.30
_exptl_crystal_size_mid 0.04
_exptl_crystal_size_min 0.02
_refine_diff_density_max 1.032
_refine_diff_density_min -1.321
_refine_diff_density_rms 0.168
_refine_ls_extinction_method none
_refine_ls_goodness_of_fit_ref 0.926
_refine_ls_hydrogen_treatment noref
_refine_ls_matrix_type full
_refine_ls_number_parameters 383
_refine_ls_number_reflns 5850
_refine_ls_number_restraints 250
_refine_ls_restrained_S_all 0.909
_refine_ls_R_factor_all 0.1408
_refine_ls_R_factor_gt 0.0484
_refine_ls_shift/su_max 0.001
_refine_ls_shift/su_mean 0.000
_refine_ls_structure_factor_coef Fsqd
_refine_ls_weighting_details 'calc w=1/[\s^2^(Fo^2^)+(0.0170P)^2^+0.0000P] where P=(Fo^2^+2Fc^2^)/3'
_refine_ls_weighting_scheme calc
_refine_ls_wR_factor_gt 0.0647
_refine_ls_wR_factor_ref 0.0847
_reflns_number_gt 2867
_reflns_number_total 5850
_reflns_threshold_expression >2sigma(I)
_cod_data_source_file ja1053835_si_005.cif
_cod_data_source_block ga88rasx
_cod_original_sg_symbol_Hall '-P 2ac 2ab '
_cod_original_sg_symbol_H-M 'P b c a '
_cod_database_code 4102944

loop_
_symmetry_equiv_pos_as_xyz
'x, y, z'
'-x+1/2, -y, z+1/2'
'-x, y+1/2, -z+1/2'
'x+1/2, -y+1/2, -z'
'-x, -y, -z'
'x-1/2, y, -z-1/2'
'x, -y-1/2, z-1/2'
'-x-1/2, y-1/2, z'

loop_
_atom_site_label
_atom_site_type_symbol
_atom_site_fract_x
_atom_site_fract_y
_atom_site_fract_z
_atom_site_U_iso_or_equiv
_atom_site_adp_type
_atom_site_occupancy
_atom_site_symmetry_multiplicity
_atom_site_calc_flag
_atom_site_refinement_flags
_atom_site_disorder_assembly
_atom_site_disorder_group
C1 C 0.2759(4) 0.1722(5) 0.1729(3) 0.027(2) Uani 1 1 d . . .
H1A H 0.2996 0.2264 0.1737 0.033 Uiso 1 1 calc R . .
H1B H 0.2674 0.1547 0.2168 0.033 Uiso 1 1 calc R . .
C2 C 0.3283(4) 0.1129(5) 0.1401(3) 0.019(2) Uani 1 1 d . . .
C3 C 0.3086(4) 0.0904(5) 0.0768(3) 0.021(2) Uani 1 1 d . A .
C4 C 0.3633(4) 0.0415(5) 0.0466(3) 0.021(2) Uani 1 1 d . . .
C5 C 0.4289(4) 0.0153(5) 0.0764(4) 0.031(2) Uani 1 1 d . . .
H5A H 0.4643 -0.0170 0.0539 0.038 Uiso 1 1 calc R . .
C6 C 0.4443(5) 0.0353(5) 0.1389(4) 0.037(2) Uani 1 1 d . . .
H6A H 0.4890 0.0164 0.1593 0.044 Uiso 1 1 calc R . .
C7 C 0.3930(4) 0.0829(5) 0.1696(4) 0.031(2) Uani 1 1 d . . .
H7A H 0.4017 0.0958 0.2124 0.037 Uiso 1 1 calc R . .
C8 C 0.3450(4) 0.0118(5) -0.0182(4) 0.034(2) Uani 1 1 d . . .
H8A H 0.3278 -0.0451 -0.0162 0.041 Uiso 1 1 calc R . .
H8B H 0.3912 0.0142 -0.0448 0.041 Uiso 1 1 calc R . .
C9 C 0.1572(5) 0.2842(5) 0.1402(4) 0.032(2) Uani 1 1 d . . .
C10 C 0.2064(5) 0.3318(5) 0.0934(4) 0.044(2) Uani 1 1 d . . .
H10A H 0.1964 0.3897 0.0980 0.066 Uiso 1 1 calc R . .
H10B H 0.1939 0.3149 0.0505 0.066 Uiso 1 1 calc R . .
H10C H 0.2604 0.3211 0.1017 0.066 Uiso 1 1 calc R . .
C11 C 0.0741(4) 0.2972(5) 0.1223(4) 0.040(3) Uani 1 1 d . . .
H11A H 0.0642 0.3551 0.1176 0.060 Uiso 1 1 calc R . .
H11B H 0.0412 0.2751 0.1552 0.060 Uiso 1 1 calc R . .
H11C H 0.0635 0.2697 0.0826 0.060 Uiso 1 1 calc R . .
C12 C 0.1718(5) 0.3236(5) 0.2048(4) 0.041(3) Uani 1 1 d . . .
H12A H 0.1558 0.3802 0.2036 0.062 Uiso 1 1 calc R . .
H12B H 0.2263 0.3206 0.2147 0.062 Uiso 1 1 calc R . .
H12C H 0.1427 0.2948 0.2370 0.062 Uiso 1 1 calc R . .
C13 C 0.1206(4) 0.1099(5) 0.1794(3) 0.031(2) Uani 1 1 d . . .
C14 C 0.1620(5) 0.0280(5) 0.1848(4) 0.043(3) Uani 1 1 d . . .
H14A H 0.1277 -0.0119 0.2037 0.064 Uiso 1 1 calc R . .
H14B H 0.2073 0.0342 0.2112 0.064 Uiso 1 1 calc R . .
H14C H 0.1773 0.0096 0.1429 0.064 Uiso 1 1 calc R . .
C15 C 0.0449(4) 0.0940(6) 0.1446(4) 0.053(3) Uani 1 1 d . . .
H15A H 0.0153 0.0535 0.1676 0.079 Uiso 1 1 calc R . .
H15B H 0.0558 0.0740 0.1022 0.079 Uiso 1 1 calc R . .
H15C H 0.0157 0.1442 0.1418 0.079 Uiso 1 1 calc R . .
C16 C 0.1037(5) 0.1426(6) 0.2452(3) 0.046(3) Uani 1 1 d . . .
H16A H 0.0785 0.1006 0.2701 0.069 Uiso 1 1 calc R . .
H16B H 0.0704 0.1898 0.2421 0.069 Uiso 1 1 calc R . .
H16C H 0.1516 0.1581 0.2656 0.069 Uiso 1 1 calc R . .
C17 C 0.3231(4) 0.1497(5) -0.1017(4) 0.024(2) Uani 1 1 d . . .
C18 C 0.3829(4) 0.1884(6) -0.0582(4) 0.042(3) Uani 1 1 d . . .
H18A H 0.4077 0.2334 -0.0800 0.064 Uiso 1 1 calc R . .
H18B H 0.4212 0.1480 -0.0467 0.064 Uiso 1 1 calc R . .
H18C H 0.3578 0.2085 -0.0202 0.064 Uiso 1 1 calc R . .
C19 C 0.2689(5) 0.2189(5) -0.1228(4) 0.041(3) Uani 1 1 d . . .
H19A H 0.2980 0.2593 -0.1464 0.062 Uiso 1 1 calc R . .
H19B H 0.2461 0.2443 -0.0858 0.062 Uiso 1 1 calc R . .
H19C H 0.2286 0.1967 -0.1496 0.062 Uiso 1 1 calc R . .
C20 C 0.3649(4) 0.1152(5) -0.1589(3) 0.039(2) Uani 1 1 d . . .
H20A H 0.3963 0.1576 -0.1781 0.059 Uiso 1 1 calc R . .
H20B H 0.3277 0.0957 -0.1896 0.059 Uiso 1 1 calc R . .
H20C H 0.3977 0.0704 -0.1457 0.059 Uiso 1 1 calc R . .
C21 C 0.2174(5) 0.0004(5) -0.1031(4) 0.029(2) Uani 1 1 d . . .
C22 C 0.1665(5) -0.0495(5) -0.0583(4) 0.043(3) Uani 1 1 d . . .
H22A H 0.1349 -0.0867 -0.0828 0.065 Uiso 1 1 calc R . .
H22B H 0.1336 -0.0131 -0.0342 0.065 Uiso 1 1 calc R . .
H22C H 0.1988 -0.0805 -0.0295 0.065 Uiso 1 1 calc R . .
C23 C 0.1645(4) 0.0447(6) -0.1487(4) 0.043(3) Uani 1 1 d . . .
H23A H 0.1288 0.0061 -0.1673 0.065 Uiso 1 1 calc R . .
H23B H 0.1949 0.0700 -0.1819 0.065 Uiso 1 1 calc R . .
H23C H 0.1360 0.0864 -0.1260 0.065 Uiso 1 1 calc R . .
C24 C 0.2683(4) -0.0572(5) -0.1398(4) 0.042(3) Uani 1 1 d . . .
H24A H 0.2366 -0.0936 -0.1650 0.063 Uiso 1 1 calc R . .
H24B H 0.2992 -0.0890 -0.1105 0.063 Uiso 1 1 calc R . .
H24C H 0.3019 -0.0262 -0.1675 0.063 Uiso 1 1 calc R . .
N1 N 0.1025(6) 0.1195(8) 0.0032(5) 0.029(2) Uani 0.523(6) 1 d PU A 1
N2 N 0.0569(8) 0.1648(10) -0.0243(7) 0.031(2) Uani 0.523(6) 1 d PDU A 1
C25 C -0.0211(9) 0.1354(11) -0.0365(8) 0.037(3) Uani 0.523(6) 1 d PDU A 1
H25A H -0.0573 0.1662 -0.0103 0.044 Uiso 0.523(6) 1 calc PR A 1
H25B H -0.0245 0.0779 -0.0240 0.044 Uiso 0.523(6) 1 calc PR A 1
C26 C -0.0440(11) 0.1432(12) -0.1044(8) 0.044(3) Uani 0.523(6) 1 d PDU A 1
H26A H -0.0985 0.1289 -0.1094 0.053 Uiso 0.523(6) 1 calc PR A 1
H26B H -0.0135 0.1059 -0.1305 0.053 Uiso 0.523(6) 1 calc PR A 1
C27 C -0.0310(9) 0.2292(12) -0.1256(10) 0.043(3) Uani 0.523(6) 1 d PDU A 1
H27A H -0.0672 0.2647 -0.1031 0.051 Uiso 0.523(6) 1 calc PR A 1
H27B H -0.0428 0.2329 -0.1709 0.051 Uiso 0.523(6) 1 calc PR A 1
C28 C 0.0490(8) 0.2604(12) -0.1149(8) 0.040(3) Uani 0.523(6) 1 d PDU A 1
H28A H 0.0853 0.2309 -0.1421 0.047 Uiso 0.523(6) 1 calc PR A 1
H28B H 0.0517 0.3185 -0.1255 0.047 Uiso 0.523(6) 1 calc PR A 1
C29 C 0.0693(11) 0.2478(11) -0.0467(7) 0.036(3) Uani 0.523(6) 1 d PDU A 1
H29A H 0.1236 0.2620 -0.0406 0.043 Uiso 0.523(6) 1 calc PR A 1
H29B H 0.0385 0.2852 -0.0208 0.043 Uiso 0.523(6) 1 calc PR A 1
P1 P 0.18498(11) 0.17646(14) 0.13119(10) 0.0239(6) Uani 1 1 d . A .
P2 P 0.27039(11) 0.07436(13) -0.05204(9) 0.0222(6) Uani 1 1 d . A .
Ir1 Ir 0.210627(17) 0.12949(2) 0.032929(14) 0.03148(11) Uani 1 1 d . . .
N3 N 0.1437(7) 0.2037(9) -0.0186(6) 0.029(3) Uani 0.477(6) 1 d PU A 2
N4 N 0.0752(8) 0.2041(11) -0.0354(8) 0.032(2) Uani 0.477(6) 1 d PDU A 2
C30 C 0.0204(13) 0.1398(10) -0.0203(7) 0.035(3) Uani 0.477(6) 1 d PDU A 2
H30A H -0.0134 0.1597 0.0135 0.041 Uiso 0.477(6) 1 calc PR A 2
H30B H 0.0492 0.0933 -0.0033 0.041 Uiso 0.477(6) 1 calc PR A 2
C31 C -0.0293(9) 0.1096(10) -0.0734(10) 0.038(3) Uani 0.477(6) 1 d PDU A 2
H31A H -0.0719 0.0775 -0.0560 0.046 Uiso 0.477(6) 1 calc PR A 2
H31B H 0.0011 0.0739 -0.1010 0.046 Uiso 0.477(6) 1 calc PR A 2
C32 C -0.0609(10) 0.1792(12) -0.1116(10) 0.043(3) Uani 0.477(6) 1 d PDU A 2
H32A H -0.0863 0.1576 -0.1495 0.052 Uiso 0.477(6) 1 calc PR A 2
H32B H -0.0998 0.2080 -0.0864 0.052 Uiso 0.477(6) 1 calc PR A 2
C33 C 0.0001(12) 0.2382(13) -0.1311(9) 0.041(3) Uani 0.477(6) 1 d PDU A 2
H33A H -0.0234 0.2841 -0.1537 0.050 Uiso 0.477(6) 1 calc PR A 2
H33B H 0.0363 0.2112 -0.1599 0.050 Uiso 0.477(6) 1 calc PR A 2
C34 C 0.0424(10) 0.2691(10) -0.0742(10) 0.037(3) Uani 0.477(6) 1 d PDU A 2
H34A H 0.0839 0.3054 -0.0882 0.044 Uiso 0.477(6) 1 calc PR A 2
H34B H 0.0069 0.3013 -0.0481 0.044 Uiso 0.477(6) 1 calc PR A 2

loop_
_atom_site_aniso_label
_atom_site_aniso_U_11
_atom_site_aniso_U_22
_atom_site_aniso_U_33
_atom_site_aniso_U_23
_atom_site_aniso_U_13
_atom_site_aniso_U_12
C1 0.027(5) 0.028(6) 0.027(5) 0.004(4) -0.003(4) -0.001(4)
C2 0.025(4) 0.014(6) 0.019(4) 0.000(4) 0.005(4) -0.001(4)
C3 0.022(5) 0.025(5) 0.015(4) 0.006(4) -0.005(4) -0.002(4)
C4 0.029(5) 0.011(5) 0.021(5) 0.004(4) -0.001(4) -0.004(4)
C5 0.025(5) 0.031(6) 0.037(6) 0.004(5) 0.006(4) 0.016(4)
C6 0.025(5) 0.030(7) 0.055(7) 0.012(5) -0.019(5) -0.002(4)
C7 0.034(5) 0.039(7) 0.019(5) 0.004(5) -0.007(4) 0.001(5)
C8 0.041(5) 0.021(6) 0.040(6) 0.010(5) 0.013(5) 0.015(4)
C9 0.039(6) 0.031(6) 0.026(5) -0.006(5) 0.012(4) 0.006(4)
C10 0.053(6) 0.029(6) 0.050(6) 0.006(5) -0.017(6) -0.003(5)
C11 0.026(5) 0.054(8) 0.041(6) -0.001(5) -0.009(5) 0.014(5)
C12 0.055(6) 0.035(7) 0.034(6) -0.009(5) -0.009(5) 0.009(5)
C13 0.040(5) 0.034(7) 0.019(5) 0.009(4) -0.015(4) 0.000(5)
C14 0.057(6) 0.037(7) 0.034(6) 0.013(5) 0.002(5) -0.014(5)
C15 0.045(6) 0.059(8) 0.054(7) 0.016(6) -0.013(5) -0.025(5)
C16 0.051(6) 0.059(8) 0.029(5) 0.003(5) 0.002(4) 0.003(5)
C17 0.022(4) 0.024(6) 0.028(5) 0.001(4) 0.003(4) 0.001(4)
C18 0.036(6) 0.047(7) 0.044(6) 0.007(5) 0.004(5) -0.016(5)
C19 0.065(7) 0.023(6) 0.035(6) 0.011(5) -0.014(5) 0.001(5)
C20 0.047(5) 0.032(7) 0.039(5) 0.008(5) 0.021(5) -0.005(5)
C21 0.028(5) 0.029(6) 0.029(5) -0.001(4) 0.002(5) -0.012(5)
C22 0.045(6) 0.045(7) 0.039(6) -0.004(5) 0.007(5) -0.013(5)
C23 0.037(6) 0.057(8) 0.035(6) -0.010(5) 0.008(5) -0.001(5)
C24 0.049(6) 0.031(6) 0.045(6) -0.017(5) 0.010(5) -0.005(5)
N1 0.026(5) 0.037(6) 0.024(5) 0.002(5) -0.001(4) -0.001(5)
N2 0.024(5) 0.041(6) 0.029(4) 0.005(4) -0.003(4) -0.003(4)
C25 0.026(5) 0.046(6) 0.038(6) 0.007(5) -0.008(5) -0.004(5)
C26 0.034(6) 0.056(7) 0.044(6) 0.010(6) -0.010(5) -0.001(6)
C27 0.034(6) 0.052(7) 0.041(6) 0.011(5) -0.009(5) -0.004(6)
C28 0.035(6) 0.046(6) 0.037(6) 0.011(5) -0.008(6) 0.001(5)
C29 0.032(5) 0.044(6) 0.031(5) 0.007(5) -0.004(4) -0.003(5)
P1 0.0235(13) 0.0284(15) 0.0200(12) -0.0037(11) 0.0004(10) 0.0024(10)
P2 0.0236(12) 0.0211(14) 0.0218(13) -0.0028(10) 0.0034(10) 0.0013(10)
Ir1 0.02243(17) 0.0517(2) 0.02033(16) -0.0091(2) -0.00302(19) 0.0143(2)
N3 0.026(5) 0.043(6) 0.018(5) 0.003(5) -0.001(4) -0.003(5)
N4 0.028(4) 0.040(6) 0.027(5) 0.007(5) -0.003(4) 0.001(5)
C30 0.030(5) 0.043(6) 0.031(5) 0.010(5) -0.004(5) -0.001(5)
C31 0.029(5) 0.050(7) 0.036(6) 0.016(5) -0.005(5) -0.005(5)
C32 0.036(6) 0.052(7) 0.042(6) 0.013(6) -0.008(5) -0.001(5)
C33 0.037(6) 0.049(6) 0.038(6) 0.013(5) -0.008(6) -0.001(6)
C34 0.035(6) 0.042(6) 0.032(6) 0.011(5) -0.006(5) 0.001(5)

loop_
_atom_type_symbol
_atom_type_description
_atom_type_scat_dispersion_real
_atom_type_scat_dispersion_imag
_atom_type_scat_source
C C 0.0033 0.0016 'International Tables Vol C Tables 4.2.6.8 and 6.1.1.4'
H H 0.0000 0.0000 'International Tables Vol C Tables 4.2.6.8 and 6.1.1.4'
N N 0.0061 0.0033 'International Tables Vol C Tables 4.2.6.8 and 6.1.1.4'
P P 0.1023 0.0942 'International Tables Vol C Tables 4.2.6.8 and 6.1.1.4'
Ir Ir -1.4442 7.9887 'International Tables Vol C Tables 4.2.6.8 and 6.1.1.4'

loop_
_exptl_crystal_face_index_h
_exptl_crystal_face_index_k
_exptl_crystal_face_index_l
_exptl_crystal_face_perp_dist
1.00 0.00 0.00 0.0200
-1.00 0.00 0.00 0.0200
0.00 1.00 0.00 0.1500
0.00 -1.00 0.00 0.1500
0.00 0.00 -1.00 0.0100
0.00 0.00 1.00 0.0100

loop_
_geom_angle_atom_site_label_1
_geom_angle_atom_site_label_2
_geom_angle_atom_site_label_3
_geom_angle
C2 C1 P1 109.3(5)
C2 C1 H1A 109.8
P1 C1 H1A 109.8
C2 C1 H1B 109.8
P1 C1 H1B 109.8
H1A C1 H1B 108.3
C7 C2 C3 121.7(7)
C7 C2 C1 121.3(7)
C3 C2 C1 117.0(7)
C4 C3 C2 114.3(6)
C4 C3 Ir1 122.7(5)
C2 C3 Ir1 122.9(6)
C5 C4 C3 122.5(7)
C5 C4 C8 119.7(7)
C3 C4 C8 117.6(7)
C4 C5 C6 121.5(8)
C4 C5 H5A 119.2
C6 C5 H5A 119.2
C7 C6 C5 117.7(8)
C7 C6 H6A 121.1
C5 C6 H6A 121.1
C6 C7 C2 122.0(8)
C6 C7 H7A 119.0
C2 C7 H7A 119.0
C4 C8 P2 109.4(5)
C4 C8 H8A 109.8
P2 C8 H8A 109.8
C4 C8 H8B 109.8
P2 C8 H8B 109.8
H8A C8 H8B 108.3
C11 C9 C10 107.7(7)
C11 C9 C12 108.9(7)
C10 C9 C12 105.6(7)
C11 C9 P1 111.1(6)
C10 C9 P1 106.1(5)
C12 C9 P1 116.9(6)
C9 C10 H10A 109.5
C9 C10 H10B 109.5
H10A C10 H10B 109.5
C9 C10 H10C 109.5
H10A C10 H10C 109.5
H10B C10 H10C 109.5
C9 C11 H11A 109.5
C9 C11 H11B 109.5
H11A C11 H11B 109.5
C9 C11 H11C 109.5
H11A C11 H11C 109.5
H11B C11 H11C 109.5
C9 C12 H12A 109.5
C9 C12 H12B 109.5
H12A C12 H12B 109.5
C9 C12 H12C 109.5
H12A C12 H12C 109.5
H12B C12 H12C 109.5
C16 C13 C15 109.6(7)
C16 C13 C14 109.4(6)
C15 C13 C14 106.9(7)
C16 C13 P1 114.1(6)
C15 C13 P1 110.8(5)
C14 C13 P1 105.8(5)
C13 C14 H14A 109.5
C13 C14 H14B 109.5
H14A C14 H14B 109.5
C13 C14 H14C 109.5
H14A C14 H14C 109.5
H14B C14 H14C 109.5
C13 C15 H15A 109.5
C13 C15 H15B 109.5
H15A C15 H15B 109.5
C13 C15 H15C 109.5
H15A C15 H15C 109.5
H15B C15 H15C 109.5
C13 C16 H16A 109.5
C13 C16 H16B 109.5
H16A C16 H16B 109.5
C13 C16 H16C 109.5
H16A C16 H16C 109.5
H16B C16 H16C 109.5
C20 C17 C18 107.9(6)
C20 C17 C19 109.7(7)
C18 C17 C19 106.5(7)
C20 C17 P2 115.9(6)
C18 C17 P2 105.8(5)
C19 C17 P2 110.6(5)
C17 C18 H18A 109.5
C17 C18 H18B 109.5
H18A C18 H18B 109.5
C17 C18 H18C 109.5
H18A C18 H18C 109.5
H18B C18 H18C 109.5
C17 C19 H19A 109.5
C17 C19 H19B 109.5
H19A C19 H19B 109.5
C17 C19 H19C 109.5
H19A C19 H19C 109.5
H19B C19 H19C 109.5
C17 C20 H20A 109.5
C17 C20 H20B 109.5
H20A C20 H20B 109.5
C17 C20 H20C 109.5
H20A C20 H20C 109.5
H20B C20 H20C 109.5
C24 C21 C23 109.2(7)
C24 C21 C22 108.7(7)
C23 C21 C22 107.4(7)
C24 C21 P2 114.4(6)
C23 C21 P2 110.8(6)
C22 C21 P2 106.0(5)
C21 C22 H22A 109.5
C21 C22 H22B 109.5
H22A C22 H22B 109.5
C21 C22 H22C 109.5
H22A C22 H22C 109.5
H22B C22 H22C 109.5
C21 C23 H23A 109.5
C21 C23 H23B 109.5
H23A C23 H23B 109.5
C21 C23 H23C 109.5
H23A C23 H23C 109.5
H23B C23 H23C 109.5
C21 C24 H24A 109.5
C21 C24 H24B 109.5
H24A C24 H24B 109.5
C21 C24 H24C 109.5
H24A C24 H24C 109.5
H24B C24 H24C 109.5
N2 N1 Ir1 135.1(12)
N1 N2 C29 128.4(16)
N1 N2 C25 118.8(15)
C29 N2 C25 112.8(14)
N2 C25 C26 112.9(13)
N2 C25 H25A 109.0
C26 C25 H25A 109.0
N2 C25 H25B 109.0
C26 C25 H25B 109.0
H25A C25 H25B 107.8
C25 C26 C27 109.1(15)
C25 C26 H26A 109.9
C27 C26 H26A 109.9
C25 C26 H26B 109.9
C27 C26 H26B 109.9
H26A C26 H26B 108.3
C26 C27 C28 114.6(15)
C26 C27 H27A 108.6
C28 C27 H27A 108.6
C26 C27 H27B 108.6
C28 C27 H27B 108.6
H27A C27 H27B 107.6
C29 C28 C27 108.5(15)
C29 C28 H28A 110.0
C27 C28 H28A 110.0
C29 C28 H28B 110.0
C27 C28 H28B 110.0
H28A C28 H28B 108.4
N2 C29 C28 114.0(13)
N2 C29 H29A 108.8
C28 C29 H29A 108.8
N2 C29 H29B 108.8
C28 C29 H29B 108.8
H29A C29 H29B 107.7
C1 P1 C9 102.5(4)
C1 P1 C13 103.6(3)
C9 P1 C13 110.3(4)
C1 P1 Ir1 105.2(3)
C9 P1 Ir1 118.3(3)
C13 P1 Ir1 114.8(3)
C8 P2 C17 104.3(4)
C8 P2 C21 102.4(4)
C17 P2 C21 110.4(4)
C8 P2 Ir1 104.1(3)
C17 P2 Ir1 114.0(3)
C21 P2 Ir1 119.4(3)
N1 Ir1 C3 154.9(4)
N3 Ir1 C3 157.1(4)
N1 Ir1 P1 97.6(3)
N3 Ir1 P1 100.2(4)
C3 Ir1 P1 81.7(2)
N1 Ir1 P2 98.7(3)
N3 Ir1 P2 94.5(4)
C3 Ir1 P2 81.4(2)
P1 Ir1 P2 162.96(7)
N4 N3 Ir1 135.6(12)
N3 N4 C30 124.1(18)
N3 N4 C34 122.6(16)
C30 N4 C34 113.3(15)
N4 C30 C31 116.9(14)
N4 C30 H30A 108.1
C31 C30 H30A 108.1
N4 C30 H30B 108.1
C31 C30 H30B 108.1
H30A C30 H30B 107.3
C30 C31 C32 111.1(16)
C30 C31 H31A 109.4
C32 C31 H31A 109.4
C30 C31 H31B 109.4
C32 C31 H31B 109.4
H31A C31 H31B 108.0
C33 C32 C31 112.4(16)
C33 C32 H32A 109.1
C31 C32 H32A 109.1
C33 C32 H32B 109.1
C31 C32 H32B 109.1
H32A C32 H32B 107.9
C32 C33 C34 110.2(16)
C32 C33 H33A 109.6
C34 C33 H33A 109.6
C32 C33 H33B 109.6
C34 C33 H33B 109.6
H33A C33 H33B 108.1
N4 C34 C33 113.3(16)
N4 C34 H34A 108.9
C33 C34 H34A 108.9
N4 C34 H34B 108.9
C33 C34 H34B 108.9
H34A C34 H34B 107.7

loop_
_geom_bond_atom_site_label_1
_geom_bond_atom_site_label_2
_geom_bond_distance
C1 C2 1.516(10)
C1 P1 1.829(7)
C1 H1A 0.9900
C1 H1B 0.9900
C2 C7 1.389(9)
C2 C3 1.443(9)
C3 C4 1.411(10)
C3 Ir1 2.062(7)
C4 C5 1.386(10)
C4 C8 1.502(10)
C5 C6 1.400(11)
C5 H5A 0.9500
C6 C7 1.364(11)
C6 H6A 0.9500
C7 H7A 0.9500
C8 P2 1.820(8)
C8 H8A 0.9900
C8 H8B 0.9900
C9 C11 1.522(10)
C9 C10 1.538(10)
C9 C12 1.545(10)
C9 P1 1.861(9)
C10 H10A 0.9800
C10 H10B 0.9800
C10 H10C 0.9800
C11 H11A 0.9800
C11 H11B 0.9800
C11 H11C 0.9800
C12 H12A 0.9800
C12 H12B 0.9800
C12 H12C 0.9800
C13 C16 1.534(10)
C13 C15 1.544(10)
C13 C14 1.544(11)
C13 P1 1.883(8)
C14 H14A 0.9800
C14 H14B 0.9800
C14 H14C 0.9800
C15 H15A 0.9800
C15 H15B 0.9800
C15 H15C 0.9800
C16 H16A 0.9800
C16 H16B 0.9800
C16 H16C 0.9800
C17 C20 1.535(10)
C17 C18 1.540(10)
C17 C19 1.555(10)
C17 P2 1.880(8)
C18 H18A 0.9800
C18 H18B 0.9800
C18 H18C 0.9800
C19 H19A 0.9800
C19 H19B 0.9800
C19 H19C 0.9800
C20 H20A 0.9800
C20 H20B 0.9800
C20 H20C 0.9800
C21 C24 1.525(10)
C21 C23 1.531(10)
C21 C22 1.548(10)
C21 P2 1.884(8)
C22 H22A 0.9800
C22 H22B 0.9800
C22 H22C 0.9800
C23 H23A 0.9800
C23 H23B 0.9800
C23 H23C 0.9800
C24 H24A 0.9800
C24 H24B 0.9800
C24 H24C 0.9800
N1 N2 1.244(16)
N1 Ir1 2.008(11)
N2 C29 1.473(11)
N2 C25 1.476(11)
C25 C26 1.508(9)
C25 H25A 0.9900
C25 H25B 0.9900
C26 C27 1.510(9)
C26 H26A 0.9900
C26 H26B 0.9900
C27 C28 1.514(9)
C27 H27A 0.9900
C27 H27B 0.9900
C28 C29 1.512(9)
C28 H28A 0.9900
C28 H28B 0.9900
C29 H29A 0.9900
C29 H29B 0.9900
P1 Ir1 2.280(2)
P2 Ir1 2.284(2)
Ir1 N3 2.025(13)
N3 N4 1.253(17)
N4 C30 1.470(11)
N4 C34 1.475(11)
C30 C31 1.515(9)
C30 H30A 0.9900
C30 H30B 0.9900
C31 C32 1.517(9)
C31 H31A 0.9900
C31 H31B 0.9900
C32 C33 1.508(9)
C32 H32A 0.9900
C32 H32B 0.9900
C33 C34 1.513(9)
C33 H33A 0.9900
C33 H33B 0.9900
C34 H34A 0.9900
C34 H34B 0.9900
